data_7207609
loop_
_publ_author_name
'Caira, Mino R.'
'Bourne, Susan A.'
'Samsodien, Halima'
'Engel, Emile'
'Liebenberg, Wilna'
'Stieger, Nicole'
'Aucamp, Marique'

_publ_section_title
;
 Co-crystals of the antiretroviral nevirapine: crystal structures, thermal
 analysis and dissolution behaviour
;
_journal_issue 7
_journal_name_full CrystEngComm
_journal_page_first 2541
_journal_paper_doi 10.1039/c2ce06507j
_journal_volume 14
_journal_year 2012
_chemical_formula_moiety '2(C15 H14 N4 O), C7 H6 O3'
_chemical_formula_sum 'C37 H34 N8 O5'
_chemical_formula_weight 670.72
_chemical_melting_point '203 degrees C melting onset by DSC'
_chemical_name_common 'nevirapine-salicylic acid 2:1 co-crystal'
_chemical_name_systematic
;
11-cyclopropyl-5,11-dihydro-4-methyl-6H-dipyrido[3,2-b:2',3'-e]diazepin-6-one
2-hydroxybenzoic acid 2:1 co-crystal
;
_space_group_IT_number 2
_symmetry_cell_setting triclinic
_symmetry_space_group_name_Hall '-P 1'
_symmetry_space_group_name_H-M 'P -1'
_atom_sites_solution_hydrogens geom
_atom_sites_solution_primary direct
_atom_sites_solution_secondary difmap
_audit_creation_method SHELXL-97
_cell_angle_alpha 113.374(2)
_cell_angle_beta 99.133(2)
_cell_angle_gamma 107.324(2)
_cell_formula_units_Z 2
_cell_length_a 11.1549(14)
_cell_length_b 12.6194(15)
_cell_length_c 13.4644(16)
_cell_measurement_reflns_used 7552
_cell_measurement_temperature 100(2)
_cell_measurement_theta_max 28.14
_cell_measurement_theta_min 2.91
_cell_volume 1575.8(3)
_computing_cell_refinement 'DENZO-SMN (Otwinowski & Minor, 1997)'
_computing_data_collection 'COLLECT 2000'
_computing_data_reduction 'DENZO-SMN (Otwinowski & Minor, 1997)'
_computing_molecular_graphics 'X-Seed (Barbour, 2001)'
_computing_publication_material 'PLATON (Spek, 1990)'
_computing_structure_refinement 'SHELXL-97 (Sheldrick, 1997)'
_computing_structure_solution 'SHELXS-97 (Sheldrick, 1990)'
_diffrn_ambient_temperature 100(2)
_diffrn_measured_fraction_theta_full 0.979
_diffrn_measured_fraction_theta_max 0.979
_diffrn_measurement_device_type 'Bruker Kappa Duo Apex II diffractometer'
_diffrn_measurement_method 'phi- and omega scans of 0.5 deg'
_diffrn_radiation_monochromator graphite
_diffrn_radiation_source 'fine-focus sealed tube'
_diffrn_radiation_type MoK\a
_diffrn_radiation_wavelength 0.71073
_diffrn_reflns_av_R_equivalents 0.0296
_diffrn_reflns_av_sigmaI/netI 0.0301
_diffrn_reflns_limit_h_max 14
_diffrn_reflns_limit_h_min -14
_diffrn_reflns_limit_k_max 16
_diffrn_reflns_limit_k_min -16
_diffrn_reflns_limit_l_max 17
_diffrn_reflns_limit_l_min -17
_diffrn_reflns_number 23138
_diffrn_reflns_theta_full 28.14
_diffrn_reflns_theta_max 28.14
_diffrn_reflns_theta_min 2.91
_diffrn_standards_decay_% 0
_diffrn_standards_interval_count n/a
_diffrn_standards_interval_time n/a
_diffrn_standards_number n/a
_exptl_absorpt_coefficient_mu 0.097
_exptl_absorpt_correction_T_max 0.9952
_exptl_absorpt_correction_T_min 0.9668
_exptl_absorpt_correction_type multi-scan
_exptl_absorpt_process_details 'program SADABS (Sheldrick, 1996)'
_exptl_crystal_colour colourless
_exptl_crystal_density_diffrn 1.414
_exptl_crystal_density_method 'not measured'
_exptl_crystal_description plate
_exptl_crystal_F_000 704
_exptl_crystal_size_max 0.35
_exptl_crystal_size_mid 0.14
_exptl_crystal_size_min 0.05
_refine_diff_density_max 1.298
_refine_diff_density_min -0.432
_refine_diff_density_rms 0.085
_refine_ls_extinction_method none
_refine_ls_goodness_of_fit_ref 1.042
_refine_ls_hydrogen_treatment constr
_refine_ls_matrix_type full
_refine_ls_number_parameters 474
_refine_ls_number_reflns 7552
_refine_ls_number_restraints 0
_refine_ls_restrained_S_all 1.042
_refine_ls_R_factor_all 0.0899
_refine_ls_R_factor_gt 0.0664
_refine_ls_shift/su_max 0.000
_refine_ls_shift/su_mean 0.000
_refine_ls_structure_factor_coef Fsqd
_refine_ls_weighting_details 'calc w=1/[\s^2^(Fo^2^)+(0.1216P)^2^+0.7467P] where P=(Fo^2^+2Fc^2^)/3'
_refine_ls_weighting_scheme calc
_refine_ls_wR_factor_gt 0.1851
_refine_ls_wR_factor_ref 0.2077
_reflns_number_gt 5331
_reflns_number_total 7552
_reflns_threshold_expression >2sigma(I)
_cod_data_source_file c2ce06507j.txt
_cod_data_source_block c:\pampoen2
_cod_depositor_comments
;
The following automatic conversions were performed:

'_symmetry_cell_setting' value 'Triclinic' changed to 'triclinic'
according to /home/saulius/struct/CIF-dictionaries/cif_core.dic
dictionary named 'cif_core.dic' version 2.4.1 from 2010-06-29.

Automatic conversion script
Id: cif_fix_values 1715 2011-07-08 13:25:40Z adriana 
;
_cod_database_code 7207609

loop_
_symmetry_equiv_pos_as_xyz
'x, y, z'
'-x, -y, -z'

loop_
_atom_site_label
_atom_site_type_symbol
_atom_site_fract_x
_atom_site_fract_y
_atom_site_fract_z
_atom_site_U_iso_or_equiv
_atom_site_adp_type
_atom_site_occupancy
_atom_site_symmetry_multiplicity
_atom_site_calc_flag
_atom_site_refinement_flags
_atom_site_disorder_assembly
_atom_site_disorder_group
C1A C 0.37880(18) 0.78457(17) 0.40207(15) 0.0183(4) Uani 1 1 d . . .
N2A N 0.40268(15) 0.71576(14) 0.45205(13) 0.0180(3) Uani 1 1 d . . .
H2A H 0.3483 0.6965 0.4888 0.022 Uiso 1 1 calc R . .
C3A C 0.50508(17) 0.67084(16) 0.45228(15) 0.0167(4) Uani 1 1 d . . .
C4A C 0.53143(17) 0.60834(16) 0.35145(16) 0.0171(4) Uani 1 1 d . . .
N5A N 0.46791(15) 0.60312(14) 0.24889(13) 0.0184(3) Uani 1 1 d . . .
C6A C 0.49254(17) 0.72082(17) 0.25119(15) 0.0176(4) Uani 1 1 d . . .
C7A C 0.45969(18) 0.81133(17) 0.32985(16) 0.0182(4) Uani 1 1 d . . .
O8A O 0.29338(14) 0.82769(13) 0.41663(12) 0.0238(3) Uani 1 1 d . . .
C9A C 0.49051(19) 0.92712(18) 0.33059(17) 0.0219(4) Uani 1 1 d . . .
H9A H 0.4706 0.9907 0.3834 0.026 Uiso 1 1 calc R . .
C10A C 0.5504(2) 0.94908(19) 0.25399(18) 0.0246(4) Uani 1 1 d . . .
H10A H 0.5774 1.0290 0.2560 0.030 Uiso 1 1 calc R . .
C11A C 0.56921(19) 0.8503(2) 0.17458(17) 0.0236(4) Uani 1 1 d . . .
H11A H 0.6029 0.8624 0.1176 0.028 Uiso 1 1 calc R . .
N12A N 0.54311(15) 0.73852(16) 0.17262(14) 0.0217(4) Uani 1 1 d . . .
N13A N 0.61617(15) 0.55192(15) 0.34787(14) 0.0214(4) Uani 1 1 d . . .
C14A C 0.67924(18) 0.55837(17) 0.44511(18) 0.0224(4) Uani 1 1 d . . .
H14A H 0.7364 0.5152 0.4421 0.027 Uiso 1 1 calc R . .
C15A C 0.66513(18) 0.62446(17) 0.54897(17) 0.0210(4) Uani 1 1 d . . .
H15A H 0.7152 0.6300 0.6162 0.025 Uiso 1 1 calc R . .
C16A C 0.57657(18) 0.68320(16) 0.55444(16) 0.0186(4) Uani 1 1 d . . .
C17A C 0.5579(2) 0.75703(19) 0.66526(16) 0.0250(4) Uani 1 1 d . . .
H17A H 0.4677 0.7151 0.6637 0.038 Uiso 1 1 calc R . .
H17B H 0.5722 0.8420 0.6765 0.038 Uiso 1 1 calc R . .
H17C H 0.6216 0.7622 0.7280 0.038 Uiso 1 1 calc R . .
C18A C 0.45967(19) 0.50215(17) 0.14335(16) 0.0220(4) Uani 1 1 d . . .
H18A H 0.5413 0.5115 0.1199 0.026 Uiso 1 1 calc R . .
C19A C 0.3294(2) 0.43643(19) 0.05100(17) 0.0262(4) Uani 1 1 d . . .
H19A H 0.3300 0.4051 -0.0289 0.031 Uiso 1 1 calc R . .
H19B H 0.2587 0.4667 0.0664 0.031 Uiso 1 1 calc R . .
C20A C 0.37025(19) 0.37281(18) 0.11618(16) 0.0230(4) Uani 1 1 d . . .
H20A H 0.3245 0.3641 0.1715 0.028 Uiso 1 1 calc R . .
H20B H 0.3959 0.3025 0.0762 0.028 Uiso 1 1 calc R . .
C21A C 0.7375(2) 0.2785(2) 0.0419(2) 0.0160(5) Uani 0.739(3) 1 d P A 1
C22A C 0.8135(3) 0.3564(3) 0.0073(2) 0.0225(6) Uani 0.739(3) 1 d P A 1
H22A H 0.8329 0.4439 0.0454 0.027 Uiso 0.739(3) 1 calc PR A 1
C23A C 0.8632(3) 0.3096(3) -0.0829(3) 0.0348(8) Uani 0.739(3) 1 d P A 1
H23A H 0.9166 0.3632 -0.1064 0.042 Uiso 0.739(3) 1 calc PR A 1
C24A C 0.8291(3) 0.1771(3) -0.1374(2) 0.0236(6) Uani 0.739(3) 1 d P A 1
H24A H 0.8579 0.1417 -0.2009 0.028 Uiso 0.739(3) 1 calc PR A 1
C25A C 0.7588(3) 0.1011(3) -0.1031(3) 0.0285(7) Uani 0.739(3) 1 d P A 1
H25A H 0.7427 0.0142 -0.1394 0.034 Uiso 0.739(3) 1 calc PR A 1
C26A C 0.7073(3) 0.1496(2) -0.0116(2) 0.0217(6) Uani 0.739(3) 1 d P A 1
O27A O 0.6312(2) 0.06784(19) 0.0140(2) 0.0355(6) Uani 0.739(3) 1 d P A 1
H27A H 0.6045 0.1058 0.0668 0.043 Uiso 0.739(3) 1 calc PR A 1
C28A C 0.6820(3) 0.3277(3) 0.1337(2) 0.0177(5) Uani 0.739(3) 1 d P A 1
O29A O 0.6049(2) 0.2592(2) 0.16100(18) 0.0311(5) Uani 0.739(3) 1 d P A 1
O30A O 0.71959(19) 0.45185(18) 0.18465(17) 0.0274(5) Uani 0.739(3) 1 d P A 1
H30A H 0.6843 0.4730 0.2359 0.033 Uiso 0.739(3) 1 calc PR A 1
C1B C 0.13069(18) 0.72033(17) 0.59145(15) 0.0169(4) Uani 1 1 d . . .
N2B N 0.10663(15) 0.78852(14) 0.54086(13) 0.0173(3) Uani 1 1 d . . .
H2B H 0.1631 0.8106 0.5067 0.021 Uiso 1 1 calc R . .
C3B C 0.00084(17) 0.82877(16) 0.53628(15) 0.0162(4) Uani 1 1 d . . .
C4B C -0.03044(17) 0.88960(16) 0.63478(15) 0.0161(4) Uani 1 1 d . . .
N5B N 0.03252(15) 0.89819(14) 0.73955(13) 0.0168(3) Uani 1 1 d . . .
C6B C 0.01095(17) 0.78133(16) 0.73855(15) 0.0160(4) Uani 1 1 d . . .
C7B C 0.04854(17) 0.69295(17) 0.66254(15) 0.0162(4) Uani 1 1 d . . .
O8B O 0.21734(14) 0.67846(13) 0.57815(12) 0.0220(3) Uani 1 1 d . . .
C9B C 0.01940(19) 0.57785(17) 0.66245(16) 0.0201(4) Uani 1 1 d . . .
H9B H 0.0423 0.5155 0.6115 0.024 Uiso 1 1 calc R . .
C10B C -0.0435(2) 0.55449(19) 0.73746(18) 0.0233(4) Uani 1 1 d . . .
H10B H -0.0692 0.4749 0.7360 0.028 Uiso 1 1 calc R . .
C11B C -0.06726(19) 0.65134(19) 0.81415(17) 0.0231(4) Uani 1 1 d . . .
H11B H -0.1033 0.6384 0.8698 0.028 Uiso 1 1 calc R . .
N12B N -0.04273(15) 0.76230(15) 0.81511(14) 0.0200(3) Uani 1 1 d . . .
N13B N -0.11953(15) 0.94040(14) 0.63522(14) 0.0199(3) Uani 1 1 d . . .
C14B C -0.18212(18) 0.93055(17) 0.53659(18) 0.0219(4) Uani 1 1 d . . .
H14B H -0.2432 0.9693 0.5368 0.026 Uiso 1 1 calc R . .
C15B C -0.16249(19) 0.86698(17) 0.43456(17) 0.0216(4) Uani 1 1 d . . .
H15B H -0.2124 0.8592 0.3661 0.026 Uiso 1 1 calc R . .
C16B C -0.06872(18) 0.81413(16) 0.43265(16) 0.0187(4) Uani 1 1 d . . .
C17B C -0.0432(2) 0.74516(19) 0.32435(17) 0.0257(4) Uani 1 1 d . . .
H17D H -0.1025 0.7429 0.2608 0.039 Uiso 1 1 calc R . .
H17E H -0.0593 0.6590 0.3104 0.039 Uiso 1 1 calc R . .
H17F H 0.0489 0.7884 0.3309 0.039 Uiso 1 1 calc R . .
C18B C 0.02795(19) 0.99515(17) 0.84109(16) 0.0200(4) Uani 1 1 d . . .
H2 H -0.0602 0.9833 0.8533 0.024 Uiso 1 1 calc R . .
C19B C 0.1465(2) 1.05925(18) 0.94465(17) 0.0245(4) Uani 1 1 d . . .
H19C H 0.2199 1.0308 0.9391 0.029 Uiso 1 1 calc R . .
H19D H 0.1321 1.0867 1.0200 0.029 Uiso 1 1 calc R . .
C20B C 0.12112(19) 1.12662(17) 0.87791(16) 0.0210(4) Uani 1 1 d . . .
H20C H 0.0911 1.1953 0.9123 0.025 Uiso 1 1 calc R . .
H20D H 0.1790 1.1393 0.8315 0.025 Uiso 1 1 calc R . .
C21B C 0.7282(13) 0.2703(11) 0.0315(11) 0.123(4) Uiso 0.261(3) 1 d PG A 2
C22B C 0.8054(7) 0.3079(8) -0.0295(6) 0.123(4) Uiso 0.261(3) 1 d PG A 2
C23B C 0.8265(13) 0.2192(9) -0.1187(10) 0.123(4) Uiso 0.261(3) 1 d PG A 2
H23B H 0.8792 0.2449 -0.1604 0.147 Uiso 0.261(3) 1 calc PR A 2
C24B C 0.7704(17) 0.0927(8) -0.1469(13) 0.123(4) Uiso 0.261(3) 1 d PG A 2
H24B H 0.7849 0.0320 -0.2078 0.147 Uiso 0.261(3) 1 calc PR A 2
C25B C 0.6933(14) 0.0550(9) -0.0859(14) 0.123(4) Uiso 0.261(3) 1 d PG A 2
H25B H 0.6550 -0.0314 -0.1051 0.147 Uiso 0.261(3) 1 calc PR A 2
C26B C 0.6722(15) 0.1438(12) 0.0033(14) 0.123(4) Uiso 0.261(3) 1 d PG A 2
H26B H 0.6194 0.1180 0.0450 0.147 Uiso 0.261(3) 1 calc PR A 2
O27B O 0.8727(9) 0.4198(8) -0.0144(8) 0.067(3) Uiso 0.261(3) 1 d PG A 2
H27B H 0.8601 0.4736 0.0394 0.081 Uiso 0.261(3) 1 calc PR A 2
C28B C 0.7272(14) 0.3831(14) 0.1189(12) 0.058(3) Uiso 0.261(3) 1 d P A 2
O29B O 0.7730(13) 0.4875(13) 0.1376(12) 0.107(4) Uiso 0.261(3) 1 d P A 2
O30B O 0.6510(13) 0.3413(14) 0.1744(12) 0.096(4) Uiso 0.261(3) 1 d P A 2
H30B H 0.6525 0.4030 0.2311 0.116 Uiso 0.261(3) 1 calc PR A 2

loop_
_atom_site_aniso_label
_atom_site_aniso_U_11
_atom_site_aniso_U_22
_atom_site_aniso_U_33
_atom_site_aniso_U_23
_atom_site_aniso_U_13
_atom_site_aniso_U_12
C1A 0.0199(9) 0.0181(8) 0.0159(8) 0.0054(7) 0.0064(7) 0.0091(7)
N2A 0.0205(8) 0.0195(7) 0.0198(8) 0.0100(6) 0.0111(6) 0.0120(6)
C3A 0.0159(8) 0.0127(8) 0.0200(9) 0.0062(7) 0.0061(7) 0.0055(6)
C4A 0.0147(8) 0.0132(8) 0.0199(9) 0.0051(7) 0.0058(7) 0.0044(6)
N5A 0.0197(8) 0.0167(7) 0.0161(8) 0.0036(6) 0.0082(6) 0.0080(6)
C6A 0.0133(8) 0.0197(9) 0.0169(9) 0.0062(7) 0.0045(7) 0.0065(7)
C7A 0.0168(8) 0.0197(9) 0.0182(9) 0.0078(7) 0.0061(7) 0.0086(7)
O8A 0.0287(7) 0.0290(7) 0.0277(7) 0.0168(6) 0.0172(6) 0.0205(6)
C9A 0.0235(10) 0.0224(9) 0.0221(9) 0.0100(8) 0.0086(8) 0.0120(8)
C10A 0.0230(10) 0.0247(10) 0.0297(11) 0.0157(9) 0.0096(8) 0.0093(8)
C11A 0.0188(9) 0.0336(11) 0.0253(10) 0.0174(9) 0.0112(8) 0.0122(8)
N12A 0.0180(8) 0.0282(9) 0.0210(8) 0.0111(7) 0.0095(6) 0.0108(7)
N13A 0.0175(8) 0.0173(7) 0.0272(9) 0.0072(7) 0.0084(7) 0.0080(6)
C14A 0.0165(9) 0.0176(9) 0.0331(11) 0.0113(8) 0.0077(8) 0.0077(7)
C15A 0.0180(9) 0.0176(9) 0.0260(10) 0.0117(8) 0.0036(7) 0.0052(7)
C16A 0.0183(9) 0.0120(8) 0.0218(9) 0.0066(7) 0.0054(7) 0.0036(7)
C17A 0.0334(11) 0.0229(10) 0.0188(9) 0.0091(8) 0.0066(8) 0.0131(8)
C18A 0.0218(9) 0.0192(9) 0.0201(9) 0.0032(8) 0.0125(8) 0.0072(7)
C19A 0.0322(11) 0.0231(10) 0.0171(9) 0.0070(8) 0.0086(8) 0.0059(8)
C20A 0.0232(10) 0.0196(9) 0.0205(9) 0.0048(8) 0.0074(8) 0.0074(8)
C21A 0.0152(11) 0.0221(12) 0.0136(11) 0.0066(10) 0.0059(9) 0.0129(10)
C22A 0.0262(13) 0.0270(14) 0.0254(14) 0.0174(12) 0.0110(11) 0.0164(11)
C23A 0.0444(18) 0.052(2) 0.0347(17) 0.0314(16) 0.0256(15) 0.0319(16)
C24A 0.0283(14) 0.0352(16) 0.0098(11) 0.0060(11) 0.0038(10) 0.0233(12)
C25A 0.0184(13) 0.0343(15) 0.0306(15) 0.0084(13) 0.0074(12) 0.0172(12)
C26A 0.0210(13) 0.0174(12) 0.0191(13) 0.0029(10) -0.0020(10) 0.0101(10)
O27A 0.0285(11) 0.0228(10) 0.0572(15) 0.0159(10) 0.0231(10) 0.0118(9)
C28A 0.0167(12) 0.0271(14) 0.0128(11) 0.0067(10) 0.0090(10) 0.0148(11)
O29A 0.0340(11) 0.0282(11) 0.0389(12) 0.0176(10) 0.0223(10) 0.0145(9)
O30A 0.0284(10) 0.0233(10) 0.0293(11) 0.0055(9) 0.0186(9) 0.0134(8)
C1B 0.0189(9) 0.0162(8) 0.0158(8) 0.0063(7) 0.0061(7) 0.0084(7)
N2B 0.0190(8) 0.0185(7) 0.0185(8) 0.0096(6) 0.0091(6) 0.0100(6)
C3B 0.0154(8) 0.0133(8) 0.0212(9) 0.0091(7) 0.0062(7) 0.0057(6)
C4B 0.0162(8) 0.0119(8) 0.0187(9) 0.0066(7) 0.0060(7) 0.0043(6)
N5B 0.0176(7) 0.0163(7) 0.0161(7) 0.0059(6) 0.0071(6) 0.0077(6)
C6B 0.0139(8) 0.0173(8) 0.0174(8) 0.0080(7) 0.0048(7) 0.0072(7)
C7B 0.0162(8) 0.0185(8) 0.0148(8) 0.0080(7) 0.0049(7) 0.0077(7)
O8B 0.0260(7) 0.0257(7) 0.0257(7) 0.0146(6) 0.0147(6) 0.0181(6)
C9B 0.0219(9) 0.0200(9) 0.0220(9) 0.0105(8) 0.0068(7) 0.0121(7)
C10B 0.0243(10) 0.0237(9) 0.0305(10) 0.0187(9) 0.0107(8) 0.0115(8)
C11B 0.0210(9) 0.0325(11) 0.0279(10) 0.0206(9) 0.0130(8) 0.0146(8)
N12B 0.0189(8) 0.0246(8) 0.0228(8) 0.0134(7) 0.0108(7) 0.0112(6)
N13B 0.0165(7) 0.0171(7) 0.0279(9) 0.0107(7) 0.0089(7) 0.0078(6)
C14B 0.0165(9) 0.0192(9) 0.0332(11) 0.0148(8) 0.0075(8) 0.0079(7)
C15B 0.0189(9) 0.0187(9) 0.0254(10) 0.0130(8) 0.0025(8) 0.0040(7)
C16B 0.0202(9) 0.0135(8) 0.0195(9) 0.0076(7) 0.0042(7) 0.0041(7)
C17B 0.0342(11) 0.0245(10) 0.0199(10) 0.0108(8) 0.0064(8) 0.0140(9)
C18B 0.0215(9) 0.0181(9) 0.0214(9) 0.0067(8) 0.0129(8) 0.0095(7)
C19B 0.0310(11) 0.0225(9) 0.0181(9) 0.0080(8) 0.0093(8) 0.0094(8)
C20B 0.0235(9) 0.0182(9) 0.0200(9) 0.0066(7) 0.0088(8) 0.0090(7)

loop_
_atom_type_symbol
_atom_type_description
_atom_type_scat_dispersion_real
_atom_type_scat_dispersion_imag
_atom_type_scat_source
C C 0.0033 0.0016 'International Tables Vol C Tables 4.2.6.8 and 6.1.1.4'
H H 0.0000 0.0000 'International Tables Vol C Tables 4.2.6.8 and 6.1.1.4'
N N 0.0061 0.0033 'International Tables Vol C Tables 4.2.6.8 and 6.1.1.4'
O O 0.0106 0.0060 'International Tables Vol C Tables 4.2.6.8 and 6.1.1.4'

loop_
_geom_angle_atom_site_label_1
_geom_angle_atom_site_label_2
_geom_angle_atom_site_label_3
_geom_angle
O8A C1A N2A 121.38(17)
O8A C1A C7A 119.50(16)
N2A C1A C7A 119.11(16)
C1A N2A C3A 127.63(15)
C1A N2A H2A 116.2
C3A N2A H2A 116.2
C16A C3A C4A 119.28(17)
C16A C3A N2A 119.16(16)
C4A C3A N2A 121.46(16)
N13A C4A C3A 122.08(17)
N13A C4A N5A 117.61(16)
C3A C4A N5A 120.32(16)
C6A N5A C4A 115.51(14)
C6A N5A C18A 116.07(15)
C4A N5A C18A 116.80(15)
N12A C6A C7A 122.53(17)
N12A C6A N5A 116.71(16)
C7A C6A N5A 120.71(16)
C9A C7A C6A 118.04(17)
C9A C7A C1A 118.11(16)
C6A C7A C1A 123.38(16)
C10A C9A C7A 119.72(18)
C10A C9A H9A 120.1
C7A C9A H9A 120.1
C11A C10A C9A 117.45(18)
C11A C10A H10A 121.3
C9A C10A H10A 121.3
N12A C11A C10A 124.33(18)
N12A C11A H11A 117.8
C10A C11A H11A 117.8
C6A N12A C11A 117.61(16)
C4A N13A C14A 118.24(17)
N13A C14A C15A 123.26(18)
N13A C14A H14A 118.4
C15A C14A H14A 118.4
C14A C15A C16A 119.35(18)
C14A C15A H15A 120.3
C16A C15A H15A 120.3
C15A C16A C3A 117.56(17)
C15A C16A C17A 121.61(18)
C3A C16A C17A 120.83(17)
C16A C17A H17A 109.5
C16A C17A H17B 109.5
H17A C17A H17B 109.5
C16A C17A H17C 109.5
H17A C17A H17C 109.5
H17B C17A H17C 109.5
N5A C18A C20A 115.49(15)
N5A C18A C19A 115.73(16)
C20A C18A C19A 60.55(13)
N5A C18A H18A 117.6
C20A C18A H18A 117.6
C19A C18A H18A 117.6
C18A C19A C20A 59.70(13)
C18A C19A H19A 117.8
C20A C19A H19A 117.8
C18A C19A H19B 117.8
C20A C19A H19B 117.8
H19A C19A H19B 114.9
C18A C20A C19A 59.74(13)
C18A C20A H20A 117.8
C19A C20A H20A 117.8
C18A C20A H20B 117.8
C19A C20A H20B 117.8
H20A C20A H20B 114.9
C22A C21A C26A 120.9(2)
C22A C21A C28A 121.2(2)
C26A C21A C28A 117.9(2)
C21A C22A C23A 121.6(3)
C21A C22A H22A 119.2
C23A C22A H22A 119.2
C22A C23A C24A 116.3(3)
C22A C23A H23A 121.8
C24A C23A H23A 121.8
C25A C24A C23A 122.8(3)
C25A C24A H24A 118.6
C23A C24A H24A 118.6
C24A C25A C26A 120.3(3)
C24A C25A H25A 119.8
C26A C25A H25A 119.8
O27A C26A C21A 124.6(3)
O27A C26A C25A 117.4(2)
C21A C26A C25A 117.9(3)
C26A O27A H27A 109.5
O29A C28A O30A 122.3(2)
O29A C28A C21A 122.9(3)
O30A C28A C21A 114.8(2)
C28A O30A H30A 109.5
O8B C1B N2B 121.28(16)
O8B C1B C7B 119.76(16)
N2B C1B C7B 118.94(15)
C1B N2B C3B 127.54(15)
C1B N2B H2B 116.2
C3B N2B H2B 116.2
C16B C3B C4B 119.18(17)
C16B C3B N2B 119.25(16)
C4B C3B N2B 121.46(16)
N13B C4B C3B 122.73(17)
N13B C4B N5B 117.01(16)
C3B C4B N5B 120.26(16)
C6B N5B C4B 115.01(14)
C6B N5B C18B 115.60(14)
C4B N5B C18B 115.53(15)
N12B C6B C7B 122.68(16)
N12B C6B N5B 116.50(15)
C7B C6B N5B 120.79(15)
C9B C7B C6B 117.93(16)
C9B C7B C1B 117.86(16)
C6B C7B C1B 123.86(16)
C7B C9B C10B 119.63(17)
C7B C9B H9B 120.2
C10B C9B H9B 120.2
C11B C10B C9B 117.54(17)
C11B C10B H10B 121.2
C9B C10B H10B 121.2
N12B C11B C10B 124.19(17)
N12B C11B H11B 117.9
C10B C11B H11B 117.9
C6B N12B C11B 117.73(16)
C4B N13B C14B 117.81(16)
N13B C14B C15B 123.40(18)
N13B C14B H14B 118.3
C15B C14B H14B 118.3
C14B C15B C16B 119.54(18)
C14B C15B H15B 120.2
C16B C15B H15B 120.2
C15B C16B C3B 117.21(17)
C15B C16B C17B 121.52(17)
C3B C16B C17B 121.27(17)
C16B C17B H17D 109.5
C16B C17B H17E 109.5
H17D C17B H17E 109.5
C16B C17B H17F 109.5
H17D C17B H17F 109.5
H17E C17B H17F 109.5
N5B C18B C19B 116.56(16)
N5B C18B C20B 115.68(15)
C19B C18B C20B 60.69(13)
N5B C18B H2 117.3
C19B C18B H2 117.3
C20B C18B H2 117.3
C18B C19B C20B 59.72(13)
C18B C19B H19C 117.8
C20B C19B H19C 117.8
C18B C19B H19D 117.8
C20B C19B H19D 117.8
H19C C19B H19D 114.9
C18B C20B C19B 59.59(13)
C18B C20B H20C 117.8
C19B C20B H20C 117.8
C18B C20B H20D 117.8
C19B C20B H20D 117.8
H20C C20B H20D 114.9
C22B C21B C26B 120.0
C22B C21B C28B 106.9(8)
C26B C21B C28B 133.1(8)
O27B C22B C21B 130.5
O27B C22B C23B 109.3
C21B C22B C23B 120.0
C24B C23B C22B 120.0
C24B C23B H23B 120.0
C22B C23B H23B 120.0
C25B C24B C23B 120.0
C25B C24B H24B 120.0
C23B C24B H24B 120.0
C24B C25B C26B 120.0
C24B C25B H25B 120.0
C26B C25B H25B 120.0
C25B C26B C21B 120.0
C25B C26B H26B 120.0
C21B C26B H26B 120.0
C22B O27B H27B 109.5
O29B C28B O30B 124.7(15)
O29B C28B C21B 130.8(15)
O30B C28B C21B 104.4(12)
C28B O30B H30B 109.5

loop_
_geom_bond_atom_site_label_1
_geom_bond_atom_site_label_2
_geom_bond_distance
C1A O8A 1.235(2)
C1A N2A 1.350(2)
C1A C7A 1.494(2)
N2A C3A 1.418(2)
N2A H2A 0.8800
C3A C16A 1.400(3)
C3A C4A 1.402(3)
C4A N13A 1.338(2)
C4A N5A 1.415(2)
N5A C6A 1.414(2)
N5A C18A 1.450(2)
C6A N12A 1.337(2)
C6A C7A 1.405(3)
C7A C9A 1.393(3)
C9A C10A 1.386(3)
C9A H9A 0.9500
C10A C11A 1.382(3)
C10A H10A 0.9500
C11A N12A 1.341(3)
C11A H11A 0.9500
N13A C14A 1.343(3)
C14A C15A 1.378(3)
C14A H14A 0.9500
C15A C16A 1.395(3)
C15A H15A 0.9500
C16A C17A 1.500(3)
C17A H17A 0.9800
C17A H17B 0.9800
C17A H17C 0.9800
C18A C20A 1.495(3)
C18A C19A 1.495(3)
C18A H18A 1.0000
C19A C20A 1.507(3)
C19A H19A 0.9900
C19A H19B 0.9900
C20A H20A 0.9900
C20A H20B 0.9900
C21A C22A 1.376(4)
C21A C26A 1.395(3)
C21A C28A 1.469(3)
C22A C23A 1.403(4)
C22A H22A 0.9500
C23A C24A 1.428(4)
C23A H23A 0.9500
C24A C25A 1.329(4)
C24A H24A 0.9500
C25A C26A 1.436(4)
C25A H25A 0.9500
C26A O27A 1.326(4)
O27A H27A 0.8400
C28A O29A 1.238(4)
C28A O30A 1.329(3)
O30A H30A 0.8400
C1B O8B 1.237(2)
C1B N2B 1.350(2)
C1B C7B 1.492(2)
N2B C3B 1.419(2)
N2B H2B 0.8800
C3B C16B 1.396(3)
C3B C4B 1.403(2)
C4B N13B 1.333(2)
C4B N5B 1.419(2)
N5B C6B 1.416(2)
N5B C18B 1.449(2)
C6B N12B 1.336(2)
C6B C7B 1.406(2)
C7B C9B 1.390(2)
C9B C10B 1.392(3)
C9B H9B 0.9500
C10B C11B 1.381(3)
C10B H10B 0.9500
C11B N12B 1.339(2)
C11B H11B 0.9500
N13B C14B 1.338(3)
C14B C15B 1.380(3)
C14B H14B 0.9500
C15B C16B 1.396(3)
C15B H15B 0.9500
C16B C17B 1.496(3)
C17B H17D 0.9800
C17B H17E 0.9800
C17B H17F 0.9800
C18B C19B 1.493(3)
C18B C20B 1.495(3)
C18B H2 1.0000
C19B C20B 1.510(3)
C19B H19C 0.9900
C19B H19D 0.9900
C20B H20C 0.9900
C20B H20D 0.9900
C21B C22B 1.3900
C21B C26B 1.3900
C21B C28B 1.448(18)
C22B O27B 1.3006
C22B C23B 1.3900
C23B C24B 1.3900
C23B H23B 0.9500
C24B C25B 1.3900
C24B H24B 0.9500
C25B C26B 1.3900
C25B H25B 0.9500
C26B H26B 0.9500
O27B H27B 0.8400
C28B O29B 1.165(17)
C28B O30B 1.343(18)
O30B H30B 0.8400

loop_
_geom_torsion_atom_site_label_1
_geom_torsion_atom_site_label_2
_geom_torsion_atom_site_label_3
_geom_torsion_atom_site_label_4
_geom_torsion
O8A C1A N2A C3A -173.38(17)
C7A C1A N2A C3A 5.2(3)
C1A N2A C3A C16A 134.94(19)
C1A N2A C3A C4A -48.6(3)
C16A C3A C4A N13A 4.9(3)
N2A C3A C4A N13A -171.56(16)
C16A C3A C4A N5A -175.09(15)
N2A C3A C4A N5A 8.4(3)
N13A C4A N5A C6A -119.56(17)
C3A C4A N5A C6A 60.5(2)
N13A C4A N5A C18A 22.3(2)
C3A C4A N5A C18A -157.68(16)
C4A N5A C6A N12A 123.29(17)
C18A N5A C6A N12A -18.9(2)
C4A N5A C6A C7A -59.2(2)
C18A N5A C6A C7A 158.63(17)
N12A C6A C7A C9A -4.8(3)
N5A C6A C7A C9A 177.83(16)
N12A C6A C7A C1A 167.20(17)
N5A C6A C7A C1A -10.1(3)
O8A C1A C7A C9A 33.4(3)
N2A C1A C7A C9A -145.19(18)
O8A C1A C7A C6A -138.59(19)
N2A C1A C7A C6A 42.8(3)
C6A C7A C9A C10A 0.8(3)
C1A C7A C9A C10A -171.69(17)
C7A C9A C10A C11A 4.0(3)
C9A C10A C11A N12A -5.5(3)
C7A C6A N12A C11A 3.6(3)
N5A C6A N12A C11A -178.93(16)
C10A C11A N12A C6A 1.7(3)
C3A C4A N13A C14A -1.4(3)
N5A C4A N13A C14A 178.64(15)
C4A N13A C14A C15A -2.8(3)
N13A C14A C15A C16A 3.2(3)
C14A C15A C16A C3A 0.4(3)
C14A C15A C16A C17A -179.60(17)
C4A C3A C16A C15A -4.3(3)
N2A C3A C16A C15A 172.30(15)
C4A C3A C16A C17A 175.75(16)
N2A C3A C16A C17A -7.7(3)
C6A N5A C18A C20A -149.63(17)
C4A N5A C18A C20A 68.7(2)
C6A N5A C18A C19A -81.6(2)
C4A N5A C18A C19A 136.70(17)
N5A C18A C19A C20A -106.05(18)
N5A C18A C20A C19A 106.45(19)
C26A C21A C22A C23A 0.2(4)
C28A C21A C22A C23A -177.8(3)
C21A C22A C23A C24A 0.8(4)
C22A C23A C24A C25A -2.6(4)
C23A C24A C25A C26A 3.4(4)
C22A C21A C26A O27A -177.6(3)
C28A C21A C26A O27A 0.4(4)
C22A C21A C26A C25A 0.5(3)
C28A C21A C26A C25A 178.6(2)
C24A C25A C26A O27A 176.0(3)
C24A C25A C26A C21A -2.3(4)
C22A C21A C28A O29A 174.2(3)
C26A C21A C28A O29A -3.9(4)
C22A C21A C28A O30A -4.9(3)
C26A C21A C28A O30A 177.0(2)
O8B C1B N2B C3B 171.35(17)
C7B C1B N2B C3B -7.2(3)
C1B N2B C3B C16B -134.03(19)
C1B N2B C3B C4B 49.8(3)
C16B C3B C4B N13B -3.6(3)
N2B C3B C4B N13B 172.57(16)
C16B C3B C4B N5B 175.75(15)
N2B C3B C4B N5B -8.0(2)
N13B C4B N5B C6B 118.59(17)
C3B C4B N5B C6B -60.8(2)
N13B C4B N5B C18B -20.1(2)
C3B C4B N5B C18B 160.45(16)
C4B N5B C6B N12B -122.61(17)
C18B N5B C6B N12B 16.1(2)
C4B N5B C6B C7B 59.3(2)
C18B N5B C6B C7B -162.06(16)
N12B C6B C7B C9B 4.7(3)
N5B C6B C7B C9B -177.26(16)
N12B C6B C7B C1B -168.23(17)
N5B C6B C7B C1B 9.8(3)
O8B C1B C7B C9B -33.0(3)
N2B C1B C7B C9B 145.60(18)
O8B C1B C7B C6B 139.94(19)
N2B C1B C7B C6B -41.4(3)
C6B C7B C9B C10B -0.8(3)
C1B C7B C9B C10B 172.54(17)
C7B C9B C10B C11B -3.8(3)
C9B C10B C11B N12B 5.2(3)
C7B C6B N12B C11B -3.5(3)
N5B C6B N12B C11B 178.37(16)
C10B C11B N12B C6B -1.6(3)
C3B C4B N13B C14B 1.0(3)
N5B C4B N13B C14B -178.45(15)
C4B N13B C14B C15B 2.4(3)
N13B C14B C15B C16B -3.0(3)
C14B C15B C16B C3B 0.2(3)
C14B C15B C16B C17B -179.56(17)
C4B C3B C16B C15B 2.9(3)
N2B C3B C16B C15B -173.39(15)
C4B C3B C16B C17B -177.35(16)
N2B C3B C16B C17B 6.3(3)
C6B N5B C18B C19B 76.7(2)
C4B N5B C18B C19B -144.88(16)
C6B N5B C18B C20B 145.14(16)
C4B N5B C18B C20B -76.4(2)
N5B C18B C19B C20B 105.96(18)
N5B C18B C20B C19B -107.40(19)
C26B C21B C22B O27B -175.6
C28B C21B C22B O27B 3.3(12)
C26B C21B C22B C23B 0.0
C28B C21B C22B C23B 178.9(12)
O27B C22B C23B C24B 176.4
C21B C22B C23B C24B 0.0
C22B C23B C24B C25B 0.0
C23B C24B C25B C26B 0.0
C24B C25B C26B C21B 0.0
C22B C21B C26B C25B 0.0
C28B C21B C26B C25B -178.5(16)
C22B C21B C28B O29B 4(2)
C26B C21B C28B O29B -177.7(13)
C22B C21B C28B O30B 179.6(10)
C26B C21B C28B O30B -1.7(15)
